data_1515508
loop_
_publ_author_name
'Serpell, Christopher J.'
'Cookson, James'
'Thompson, Amber L.'
'Beer, Paul D.'

_publ_section_title
;
 A dual-functional tetrakis-imidazolium macrocycle for supramolecular
 assembly
;
_journal_issue 3
_journal_name_full 'Chemical Science'
_journal_page_first 494
_journal_paper_doi 10.1039/c0sc00511h
_journal_volume 2
_journal_year 2011
_chemical_formula_moiety 'C40 H36 N8, 4(F6 P), 2(C3 H7 N O), 2(H2 O)'
_chemical_formula_sum 'C46 H54 F24 N10 O4 P4'
_chemical_formula_weight 1390.85
_space_group_IT_number 14
_symmetry_cell_setting monoclinic
_symmetry_space_group_name_Hall '-P 2ybc'
_symmetry_space_group_name_H-M 'P 1 21/c 1'
_atom_sites_solution_hydrogens geom
_atom_sites_solution_primary direct
_audit_creation_date 10-04-16
_audit_creation_method CRYSTALS_ver_12.87
_cell_angle_alpha 90
_cell_angle_beta 108.4741(7)
_cell_angle_gamma 90
_cell_formula_units_Z 4
_cell_length_a 16.7324(3)
_cell_length_b 20.1029(3)
_cell_length_c 17.8841(3)
_cell_measurement_reflns_used 13520
_cell_measurement_temperature 150
_cell_measurement_theta_max 28
_cell_measurement_theta_min 5
_cell_volume 5705.66(17)
_computing_cell_refinement 'DENZO/SCALEPACK (Otwinowski & Minor, 1997)'
_computing_data_collection 'COLLECT (Nonius, 2001).'
_computing_data_reduction 'DENZO/SCALEPACK (Otwinowski & Minor, 1997)'
_computing_molecular_graphics 'CAMERON (Watkin et al., 1996)'
_computing_publication_material 'CRYSTALS (Betteridge et al., 2003)'
_computing_structure_refinement 'CRYSTALS (Betteridge et al., 2003)'
_computing_structure_solution 'SIR92 (Altomare et al., 1994)'
_diffrn_ambient_temperature 150
_diffrn_measured_fraction_theta_full 0.992
_diffrn_measured_fraction_theta_max 0.991
_diffrn_measurement_device 'Nonius KappaCCD'
_diffrn_measurement_device_type Area
_diffrn_measurement_method \w
_diffrn_radiation_monochromator graphite
_diffrn_radiation_type 'Mo K\a'
_diffrn_radiation_wavelength 0.71073
_diffrn_reflns_av_R_equivalents 0.080
_diffrn_reflns_limit_h_max 22
_diffrn_reflns_limit_h_min -21
_diffrn_reflns_limit_k_max 26
_diffrn_reflns_limit_k_min -21
_diffrn_reflns_limit_l_max 23
_diffrn_reflns_limit_l_min -23
_diffrn_reflns_number 85501
_diffrn_reflns_theta_full 27.319
_diffrn_reflns_theta_max 27.876
_diffrn_reflns_theta_min 5.099
_diffrn_standards_number 0
_exptl_absorpt_coefficient_mu 0.264
_exptl_absorpt_correction_T_max 0.96
_exptl_absorpt_correction_T_min 0.88
_exptl_absorpt_correction_type multi-scan
_exptl_absorpt_process_details 'DENZO/SCALEPACK (Otwinowski & Minor, 1997)'
_exptl_crystal_colour 'pale yellow'
_exptl_crystal_density_diffrn 1.619
_exptl_crystal_density_method 'not measured'
_exptl_crystal_description plate
_exptl_crystal_F_000 2832.000
_exptl_crystal_size_max 0.580
_exptl_crystal_size_mid 0.220
_exptl_crystal_size_min 0.160
_refine_diff_density_max 1.41
_refine_diff_density_min -1.08
_refine_ls_extinction_method None
_refine_ls_goodness_of_fit_ref 0.8573
_refine_ls_hydrogen_treatment none
_refine_ls_matrix_type full
_refine_ls_number_parameters 848
_refine_ls_number_reflns 9323
_refine_ls_number_restraints 150
_refine_ls_R_factor_all 0.1162
_refine_ls_R_factor_gt 0.0742
_refine_ls_shift/su_max 0.0004303
_refine_ls_shift/su_mean 1.6639410
_refine_ls_structure_factor_coef Fsqd
_refine_ls_weighting_details
;
Method= Modified Sheldrick
w=1/[\s^2^(F^2^) + ( 0.12P)^2^ +21.15P]
,where P=(max(Fo^2^,0) + 2Fc^2^)/3
;
_refine_ls_weighting_scheme calc
_refine_ls_wR_factor_all 0.2248
_refine_ls_wR_factor_gt 0.1933
_refine_ls_wR_factor_ref 0.2246
_reflns_limit_h_max 20
_reflns_limit_h_min -22
_reflns_limit_k_max 26
_reflns_limit_k_min 0
_reflns_limit_l_max 23
_reflns_limit_l_min 0
_reflns_number_gt 5743
_reflns_number_total 13493
_reflns_threshold_expression I>2.0\s(I)
_oxford_diffrn_Wilson_B_factor 3.46
_oxford_diffrn_Wilson_scale 34.21
_oxford_refine_ls_r_factor_ref 0.1162
_oxford_refine_ls_scale 0.17653(19)
_oxford_reflns_number_all 9325
_oxford_reflns_threshold_expression_ref I>-3.0\s(I)
_oxford_structure_analysis_title 017cjs08
_cod_data_source_file c0sc00511h.txt
_cod_data_source_block 1.DMF.H2O
_cod_depositor_comments
;
The following automatic conversions were performed:

'_symmetry_cell_setting' value 'Monoclinic' changed to 'monoclinic'
according to
/usr/data/users/saulius/automatic-downloads/retrospective/RSC/lib/dictionaries/cif_core.dic
dictionary named 'cif_core.dic' version 2.4.2 from 2011-04-26.

Automatic conversion script
Id: cif_fix_values 2281 2013-09-26 08:29:07Z andrius 
;
_cod_original_cell_volume 5705.67(16)
_cod_original_sg_symbol_H-M 'P 1 21/c 1 '
_cod_database_code 1515508

loop_
_symmetry_equiv_pos_as_xyz
x,y,z
-x,-y,-z
-x,y+1/2,-z+1/2
x,-y+1/2,z+1/2

loop_
_atom_site_label
_atom_site_type_symbol
_atom_site_fract_x
_atom_site_fract_y
_atom_site_fract_z
_atom_site_U_iso_or_equiv
_atom_site_occupancy
_atom_site_adp_type
_atom_site_refinement_flags_posn
_atom_site_refinement_flags_adp
_atom_site_refinement_flags_occupancy
_atom_site_disorder_group
P1 P 0.38542(8) 0.49391(6) 0.14941(7) 0.0355 1.0000 Uani . . . .
F2 F 0.3349(2) 0.53374(16) 0.1963(2) 0.0663 1.0000 Uani . . . .
F3 F 0.3832(2) 0.42902(15) 0.20016(19) 0.0601 1.0000 Uani . . . .
F4 F 0.4351(2) 0.45281(16) 0.10109(18) 0.0578 1.0000 Uani . . . .
F5 F 0.2995(2) 0.4715(2) 0.0862(2) 0.0771 1.0000 Uani . . . .
F6 F 0.4715(2) 0.5153(2) 0.21137(19) 0.0710 1.0000 Uani . . . .
F7 F 0.3881(2) 0.55752(16) 0.0968(2) 0.0654 1.0000 Uani . . . .
P8 P -0.11888(8) 0.49049(6) 0.14063(7) 0.0356 1.0000 Uani . . . .
F9 F -0.0693(2) 0.44782(15) 0.09376(17) 0.0531 1.0000 Uani . . . .
F10 F -0.03200(18) 0.51093(18) 0.20357(17) 0.0584 1.0000 Uani . . . .
F11 F -0.1696(2) 0.53227(16) 0.1868(2) 0.0609 1.0000 Uani . . . .
F12 F -0.20544(19) 0.46923(18) 0.07708(19) 0.0654 1.0000 Uani . . . .
F13 F -0.1140(2) 0.55368(15) 0.0888(2) 0.0620 1.0000 Uani . . . .
F14 F -0.1236(2) 0.42632(15) 0.19141(19) 0.0593 1.0000 Uani . . . .
P15 P 0.49507(8) 0.74387(7) 0.52276(8) 0.0412 1.0000 Uani . . . .
F16 F 0.44864(19) 0.68264(15) 0.5488(2) 0.0586 1.0000 Uani . . . .
F17 F 0.4676(3) 0.71751(19) 0.4352(2) 0.0847 1.0000 Uani . . . .
F18 F 0.5393(2) 0.80560(18) 0.4962(2) 0.0705 1.0000 Uani . . . .
F19 F 0.5780(2) 0.7001(2) 0.5407(3) 0.0892 1.0000 Uani . . . .
F20 F 0.4117(2) 0.78583(19) 0.5032(3) 0.0837 1.0000 Uani . . . .
F21 F 0.5242(3) 0.7693(2) 0.6106(2) 0.0960 1.0000 Uani . . . .
P22 P 0.00264(10) 0.74437(8) 0.53604(10) 0.0615 1.0000 Uani D U . .
F23 F -0.0557(3) 0.6883(2) 0.5507(3) 0.0774 0.723(7) Uani D U P 1
F24 F 0.0605(3) 0.8000(2) 0.5215(3) 0.1401 0.723(7) Uani D U P 1
F25 F 0.0804(3) 0.6942(3) 0.5596(3) 0.1089 0.723(7) Uani D U P 1
F26 F -0.0740(3) 0.7939(2) 0.5128(3) 0.1160 0.723(7) Uani D U P 1
F27 F 0.0248(3) 0.7665(2) 0.6234(3) 0.1107 0.723(7) Uani D U P 1
F28 F -0.0201(4) 0.7218(2) 0.4465(3) 0.1048 0.723(7) Uani D U P 1
N29 N 0.6426(2) 0.56057(18) 0.2092(2) 0.0292 1.0000 Uani . . . .
C30 C 0.6586(3) 0.6043(2) 0.2761(2) 0.0295 1.0000 Uani . . . .
C31 C 0.5996(3) 0.6518(2) 0.2772(3) 0.0373 1.0000 Uani . . . .
C32 C 0.6172(3) 0.6958(2) 0.3398(3) 0.0342 1.0000 Uani . . . .
C33 C 0.6942(3) 0.6932(2) 0.3982(3) 0.0302 1.0000 Uani . . . .
N34 N 0.7151(2) 0.74298(18) 0.4589(2) 0.0302 1.0000 Uani . . . .
C35 C 0.7595(3) 0.7338(2) 0.5348(3) 0.0322 1.0000 Uani . . . .
N36 N 0.7710(2) 0.79270(19) 0.5697(2) 0.0332 1.0000 Uani . . . .
C37 C 0.7326(3) 0.8412(2) 0.5155(3) 0.0360 1.0000 Uani . . . .
C38 C 0.6970(3) 0.8108(2) 0.4465(3) 0.0331 1.0000 Uani . . . .
C39 C 0.8233(3) 0.8074(2) 0.6518(3) 0.0421 1.0000 Uani . . . .
C40 C 0.8311(3) 0.7495(2) 0.7062(3) 0.0340 1.0000 Uani . . . .
C41 C 0.9095(3) 0.7202(3) 0.7414(3) 0.0434 1.0000 Uani . . . .
C42 C 0.9192(3) 0.6710(3) 0.7966(3) 0.0424 1.0000 Uani . . . .
C43 C 0.8510(3) 0.6479(2) 0.8170(3) 0.0373 1.0000 Uani . . . .
C44 C 0.8629(4) 0.5977(2) 0.8810(3) 0.0464 1.0000 Uani . . . .
N45 N 0.8654(2) 0.52817(19) 0.8534(2) 0.0325 1.0000 Uani . . . .
C46 C 0.8427(3) 0.5071(2) 0.7797(3) 0.0330 1.0000 Uani . . . .
N47 N 0.8554(2) 0.44128(19) 0.7808(2) 0.0306 1.0000 Uani . . . .
C48 C 0.8385(3) 0.3971(2) 0.7141(3) 0.0312 1.0000 Uani . . . .
C49 C 0.8990(3) 0.3509(2) 0.7121(3) 0.0361 1.0000 Uani . . . .
C50 C 0.8811(3) 0.3056(3) 0.6509(3) 0.0383 1.0000 Uani . . . .
C51 C 0.8029(3) 0.3069(2) 0.5935(3) 0.0312 1.0000 Uani . . . .
N52 N 0.7822(2) 0.25718(18) 0.5334(2) 0.0304 1.0000 Uani . . . .
C53 C 0.7344(3) 0.2661(2) 0.4579(3) 0.0332 1.0000 Uani . . . .
N54 N 0.7224(2) 0.20741(18) 0.4226(2) 0.0323 1.0000 Uani . . . .
C55 C 0.7648(3) 0.1592(2) 0.4754(3) 0.0329 1.0000 Uani . . . .
C56 C 0.8019(3) 0.1898(2) 0.5439(3) 0.0352 1.0000 Uani . . . .
C57 C 0.6670(3) 0.1938(2) 0.3416(3) 0.0422 1.0000 Uani . . . .
C58 C 0.6612(3) 0.2515(2) 0.2872(3) 0.0343 1.0000 Uani . . . .
C59 C 0.5864(3) 0.2873(2) 0.2596(3) 0.0374 1.0000 Uani . . . .
C60 C 0.5776(3) 0.3373(2) 0.2045(3) 0.0376 1.0000 Uani . . . .
C61 C 0.6434(3) 0.3531(2) 0.1768(3) 0.0346 1.0000 Uani . . . .
C62 C 0.7203(3) 0.3196(3) 0.2079(3) 0.0426 1.0000 Uani . . . .
C63 C 0.7277(3) 0.2688(3) 0.2614(3) 0.0447 1.0000 Uani . . . .
C64 C 0.6317(4) 0.4028(2) 0.1113(3) 0.0418 1.0000 Uani . . . .
N65 N 0.6315(2) 0.47276(19) 0.1380(2) 0.0319 1.0000 Uani . . . .
C66 C 0.6549(3) 0.4948(2) 0.2109(3) 0.0309 1.0000 Uani . . . .
C67 C 0.6045(3) 0.5254(2) 0.0874(3) 0.0348 1.0000 Uani . . . .
C68 C 0.6100(3) 0.5804(2) 0.1309(3) 0.0339 1.0000 Uani . . . .
C69 C 0.7438(3) 0.3547(2) 0.5941(3) 0.0387 1.0000 Uani . . . .
C70 C 0.7614(3) 0.4006(2) 0.6553(3) 0.0386 1.0000 Uani . . . .
C71 C 0.8866(3) 0.4207(3) 0.8589(3) 0.0385 1.0000 Uani . . . .
C72 C 0.8926(3) 0.4755(3) 0.9034(3) 0.0381 1.0000 Uani . . . .
C73 C 0.7713(3) 0.6740(3) 0.7776(3) 0.0448 1.0000 Uani . . . .
C74 C 0.7617(3) 0.7249(3) 0.7232(3) 0.0445 1.0000 Uani . . . .
C75 C 0.7529(3) 0.6444(3) 0.3981(3) 0.0445 1.0000 Uani . . . .
C76 C 0.7340(3) 0.6000(3) 0.3358(3) 0.0436 1.0000 Uani . . . .
O8 O 0.1615(3) 0.5105(2) 0.4979(2) 0.0634 1.0000 Uani . . . .
N9 N 0.4970(3) 0.4956(2) 0.3974(3) 0.0535 1.0000 Uani . . . .
N10 N 0.0288(3) 0.5223(2) 0.4115(3) 0.0526 1.0000 Uani . . . .
C13 C 0.0985(4) 0.5442(3) 0.4648(3) 0.0536 1.0000 Uani . . . .
O15 O 0.3616(3) 0.4754(2) 0.3920(3) 0.0847 1.0000 Uani . . . .
C17 C 0.4881(5) 0.5659(3) 0.4053(4) 0.0684 1.0000 Uani . . . .
C18 C -0.0419(4) 0.5665(3) 0.3805(4) 0.0674 1.0000 Uani . . . .
C20 C 0.4310(4) 0.4553(3) 0.3893(4) 0.0644 1.0000 Uani . . . .
C23 C 0.5740(4) 0.4695(3) 0.3917(4) 0.0663 1.0000 Uani . . . .
C24 C 0.0206(5) 0.4544(3) 0.3879(4) 0.0707 1.0000 Uani . . . .
O1 O 0.2530(3) 0.5856(2) 0.6267(2) 0.0720 1.0000 Uani . . . .
O2 O 0.2214(3) 0.4158(2) 0.4028(3) 0.0701 1.0000 Uani . . . .
F100 F 0.0853(8) 0.7671(5) 0.6038(7) 0.1021 0.277(7) Uani D U P 2
F102 F -0.0774(7) 0.7224(5) 0.4704(7) 0.1571 0.277(7) Uani D U P 2
F101 F -0.0183(8) 0.6954(6) 0.5939(7) 0.1416 0.277(7) Uani D U P 2
F104 F 0.0233(8) 0.7928(6) 0.4789(6) 0.0996 0.277(7) Uani D U P 2
F105 F -0.0488(8) 0.8000(5) 0.5612(9) 0.1177 0.277(7) Uani D U P 2
F103 F 0.0534(8) 0.6895(5) 0.5112(8) 0.1123 0.277(7) Uani D U P 2
H311 H 0.5481 0.6540 0.2357 0.0475 1.0000 Uiso R . . .
H321 H 0.5776 0.7272 0.3429 0.0449 1.0000 Uiso R . . .
H351 H 0.7794 0.6938 0.5589 0.0412 1.0000 Uiso R . . .
H371 H 0.7332 0.8875 0.5266 0.0472 1.0000 Uiso R . . .
H381 H 0.6650 0.8307 0.3985 0.0444 1.0000 Uiso R . . .
H391 H 0.8796 0.8193 0.6504 0.0522 1.0000 Uiso R . . .
H392 H 0.7989 0.8455 0.6708 0.0524 1.0000 Uiso R . . .
H411 H 0.9563 0.7342 0.7272 0.0514 1.0000 Uiso R . . .
H421 H 0.9726 0.6523 0.8206 0.0513 1.0000 Uiso R . . .
H441 H 0.8150 0.6005 0.9009 0.0611 1.0000 Uiso R . . .
H442 H 0.9151 0.6067 0.9237 0.0615 1.0000 Uiso R . . .
H461 H 0.8211 0.5343 0.7349 0.0425 1.0000 Uiso R . . .
H491 H 0.9521 0.3506 0.7514 0.0475 1.0000 Uiso R . . .
H501 H 0.9203 0.2739 0.6475 0.0457 1.0000 Uiso R . . .
H531 H 0.7131 0.3061 0.4344 0.0423 1.0000 Uiso R . . .
H551 H 0.7654 0.1129 0.4647 0.0433 1.0000 Uiso R . . .
H561 H 0.8361 0.1711 0.5913 0.0483 1.0000 Uiso R . . .
H572 H 0.6894 0.1550 0.3217 0.0528 1.0000 Uiso R . . .
H571 H 0.6111 0.1834 0.3445 0.0526 1.0000 Uiso R . . .
H591 H 0.5413 0.2774 0.2782 0.0477 1.0000 Uiso R . . .
H601 H 0.5268 0.3602 0.1848 0.0492 1.0000 Uiso R . . .
H621 H 0.7662 0.3326 0.1919 0.0553 1.0000 Uiso R . . .
H631 H 0.7792 0.2451 0.2812 0.0563 1.0000 Uiso R . . .
H642 H 0.5788 0.3937 0.0698 0.0553 1.0000 Uiso R . . .
H641 H 0.6798 0.3989 0.0914 0.0549 1.0000 Uiso R . . .
H661 H 0.6759 0.4678 0.2565 0.0393 1.0000 Uiso R . . .
H671 H 0.5859 0.5220 0.0324 0.0441 1.0000 Uiso R . . .
H681 H 0.5956 0.6241 0.1132 0.0441 1.0000 Uiso R . . .
H691 H 0.6914 0.3555 0.5539 0.0495 1.0000 Uiso R . . .
H701 H 0.7217 0.4327 0.6569 0.0490 1.0000 Uiso R . . .
H711 H 0.8996 0.3764 0.8762 0.0483 1.0000 Uiso R . . .
H721 H 0.9120 0.4785 0.9589 0.0478 1.0000 Uiso R . . .
H731 H 0.7237 0.6564 0.7883 0.0617 1.0000 Uiso R . . .
H741 H 0.7091 0.7438 0.6987 0.0565 1.0000 Uiso R . . .
H751 H 0.8045 0.6414 0.4386 0.0532 1.0000 Uiso R . . .
H761 H 0.7730 0.5676 0.3349 0.0533 1.0000 Uiso R . . .
H131 H 0.1002 0.5913 0.4789 0.0677 1.0000 Uiso R . . .
H171 H 0.5443 0.5834 0.4354 0.1175 1.0000 Uiso R . . .
H172 H 0.4665 0.5858 0.3530 0.1172 1.0000 Uiso R . . .
H173 H 0.4484 0.5717 0.4346 0.1170 1.0000 Uiso R . . .
H182 H -0.0589 0.5660 0.3226 0.1103 1.0000 Uiso R . . .
H181 H -0.0874 0.5497 0.3992 0.1102 1.0000 Uiso R . . .
H183 H -0.0242 0.6114 0.4015 0.1102 1.0000 Uiso R . . .
H201 H 0.4381 0.4082 0.3806 0.0847 1.0000 Uiso R . . .
H231 H 0.5688 0.4217 0.3858 0.1171 1.0000 Uiso R . . .
H232 H 0.5849 0.4887 0.3464 0.1172 1.0000 Uiso R . . .
H233 H 0.6190 0.4814 0.4404 0.1174 1.0000 Uiso R . . .
H241 H -0.0237 0.4518 0.3373 0.1030 1.0000 Uiso R . . .
H242 H 0.0081 0.4288 0.4292 0.1030 1.0000 Uiso R . . .
H243 H 0.0765 0.4426 0.3839 0.1022 1.0000 Uiso R . . .
H11 H 0.2518 0.5632 0.5881 0.0780 1.0000 Uiso R . . .
H21 H 0.2113 0.4318 0.4410 0.0853 1.0000 Uiso R . . .
H22 H 0.2644 0.4326 0.3986 0.0853 1.0000 Uiso R . . .
H12 H 0.2113 0.6120 0.6107 0.0870 1.0000 Uiso R . . .

loop_
_atom_site_aniso_label
_atom_site_aniso_U_11
_atom_site_aniso_U_22
_atom_site_aniso_U_33
_atom_site_aniso_U_23
_atom_site_aniso_U_13
_atom_site_aniso_U_12
P1 0.0336(7) 0.0331(7) 0.0386(7) 0.0004(6) 0.0095(6) 0.0011(6)
F2 0.076(2) 0.050(2) 0.092(3) -0.0105(18) 0.053(2) 0.0035(17)
F3 0.081(2) 0.0439(19) 0.065(2) 0.0135(16) 0.0369(18) 0.0006(17)
F4 0.075(2) 0.053(2) 0.0523(18) 0.0087(15) 0.0292(16) 0.0233(17)
F5 0.0446(19) 0.101(3) 0.069(2) -0.016(2) -0.0067(17) -0.0063(19)
F6 0.0448(19) 0.110(3) 0.0515(19) -0.0095(19) 0.0065(15) -0.0293(19)
F7 0.096(3) 0.0407(19) 0.070(2) 0.0171(16) 0.041(2) 0.0152(18)
P8 0.0342(7) 0.0317(7) 0.0391(7) -0.0022(5) 0.0093(6) -0.0010(5)
F9 0.061(2) 0.0521(19) 0.0496(17) -0.0010(15) 0.0218(15) 0.0162(16)
F10 0.0412(17) 0.083(2) 0.0475(18) -0.0117(16) 0.0092(14) -0.0157(16)
F11 0.057(2) 0.054(2) 0.082(2) -0.0193(17) 0.0371(18) -0.0024(16)
F12 0.0428(18) 0.079(2) 0.061(2) -0.0155(18) -0.0028(15) -0.0048(17)
F13 0.079(2) 0.0393(18) 0.070(2) 0.0142(16) 0.0281(18) 0.0062(16)
F14 0.074(2) 0.0459(19) 0.061(2) 0.0117(15) 0.0263(17) -0.0065(16)
P15 0.0404(8) 0.0401(8) 0.0461(8) -0.0027(6) 0.0181(6) -0.0083(6)
F16 0.0517(19) 0.0453(19) 0.077(2) 0.0154(16) 0.0186(16) -0.0075(15)
F17 0.129(4) 0.068(3) 0.056(2) -0.0114(19) 0.028(2) -0.008(2)
F18 0.075(2) 0.065(2) 0.081(2) 0.0021(19) 0.039(2) -0.0290(19)
F19 0.054(2) 0.101(3) 0.118(3) 0.033(3) 0.035(2) 0.014(2)
F20 0.071(2) 0.068(2) 0.134(3) 0.050(2) 0.063(2) 0.028(2)
F21 0.156(4) 0.080(3) 0.056(2) -0.022(2) 0.040(2) -0.053(3)
P22 0.0663(10) 0.0535(10) 0.0821(11) -0.0220(8) 0.0482(9) -0.0247(7)
F23 0.053(3) 0.052(3) 0.119(4) 0.016(3) 0.014(3) -0.019(2)
F24 0.179(6) 0.114(4) 0.185(7) -0.058(4) 0.140(6) -0.097(4)
F25 0.060(3) 0.150(5) 0.116(5) -0.024(4) 0.027(3) 0.012(3)
F26 0.161(5) 0.084(4) 0.149(5) 0.058(4) 0.114(4) 0.049(4)
F27 0.128(5) 0.133(6) 0.093(3) -0.057(3) 0.067(3) -0.054(4)
F28 0.145(6) 0.099(5) 0.074(2) -0.016(3) 0.040(3) 0.002(4)
N29 0.028(2) 0.028(2) 0.030(2) 0.0015(16) 0.0067(16) -0.0011(16)
C30 0.029(2) 0.028(3) 0.029(2) 0.0007(19) 0.0059(19) 0.000(2)
C31 0.030(3) 0.039(3) 0.038(3) -0.002(2) 0.005(2) 0.002(2)
C32 0.031(3) 0.034(3) 0.038(3) -0.001(2) 0.012(2) 0.007(2)
C33 0.031(2) 0.028(3) 0.032(2) -0.0022(19) 0.011(2) -0.002(2)
N34 0.031(2) 0.028(2) 0.031(2) 0.0004(16) 0.0090(16) -0.0003(17)
C35 0.036(3) 0.030(3) 0.031(2) 0.001(2) 0.011(2) 0.000(2)
N36 0.041(2) 0.029(2) 0.029(2) 0.0001(17) 0.0106(17) -0.0006(18)
C37 0.041(3) 0.031(3) 0.039(3) 0.002(2) 0.016(2) 0.001(2)
C38 0.036(3) 0.029(3) 0.036(3) 0.003(2) 0.014(2) 0.004(2)
C39 0.058(3) 0.029(3) 0.034(3) -0.001(2) 0.008(2) -0.007(2)
C40 0.045(3) 0.029(3) 0.030(2) -0.005(2) 0.014(2) -0.003(2)
C41 0.038(3) 0.046(3) 0.045(3) 0.002(2) 0.010(2) -0.011(2)
C42 0.033(3) 0.047(3) 0.040(3) 0.006(2) 0.002(2) 0.004(2)
C43 0.053(3) 0.026(3) 0.034(3) -0.002(2) 0.017(2) -0.001(2)
C44 0.074(4) 0.031(3) 0.037(3) -0.004(2) 0.021(3) -0.002(3)
N45 0.034(2) 0.031(2) 0.033(2) 0.0016(17) 0.0127(17) -0.0038(18)
C46 0.033(3) 0.032(3) 0.032(2) 0.001(2) 0.007(2) 0.000(2)
N47 0.028(2) 0.030(2) 0.032(2) 0.0037(17) 0.0062(16) 0.0010(17)
C48 0.032(3) 0.028(3) 0.034(2) 0.002(2) 0.010(2) -0.001(2)
C49 0.028(2) 0.039(3) 0.038(3) 0.000(2) 0.006(2) 0.002(2)
C50 0.032(3) 0.042(3) 0.038(3) 0.001(2) 0.008(2) 0.008(2)
C51 0.032(3) 0.029(3) 0.034(2) 0.001(2) 0.012(2) -0.001(2)
N52 0.031(2) 0.029(2) 0.031(2) 0.0012(16) 0.0098(16) 0.0012(17)
C53 0.031(2) 0.029(3) 0.038(3) 0.004(2) 0.009(2) -0.001(2)
N54 0.035(2) 0.029(2) 0.033(2) 0.0021(17) 0.0110(17) -0.0020(17)
C55 0.034(3) 0.026(3) 0.039(3) 0.006(2) 0.012(2) 0.005(2)
C56 0.035(3) 0.033(3) 0.040(3) 0.008(2) 0.015(2) 0.005(2)
C57 0.051(3) 0.032(3) 0.037(3) 0.003(2) 0.005(2) -0.005(2)
C58 0.043(3) 0.029(3) 0.028(2) -0.001(2) 0.008(2) -0.005(2)
C59 0.029(2) 0.043(3) 0.041(3) 0.003(2) 0.011(2) -0.008(2)
C60 0.033(3) 0.039(3) 0.038(3) 0.002(2) 0.008(2) 0.003(2)
C61 0.046(3) 0.029(3) 0.028(2) -0.006(2) 0.012(2) -0.002(2)
C62 0.041(3) 0.047(3) 0.047(3) 0.000(2) 0.024(2) -0.003(2)
C63 0.046(3) 0.041(3) 0.048(3) 0.004(2) 0.015(2) 0.012(2)
C64 0.062(3) 0.032(3) 0.033(3) -0.003(2) 0.017(2) -0.001(2)
N65 0.036(2) 0.031(2) 0.029(2) -0.0011(17) 0.0105(17) -0.0025(17)
C66 0.029(2) 0.034(3) 0.029(2) 0.001(2) 0.0080(19) -0.001(2)
C67 0.040(3) 0.039(3) 0.026(2) 0.004(2) 0.011(2) -0.002(2)
C68 0.036(3) 0.031(3) 0.035(3) 0.006(2) 0.012(2) 0.001(2)
C69 0.032(3) 0.035(3) 0.040(3) 0.000(2) 0.000(2) 0.004(2)
C70 0.030(3) 0.032(3) 0.048(3) -0.001(2) 0.005(2) 0.004(2)
C71 0.039(3) 0.037(3) 0.037(3) 0.008(2) 0.009(2) 0.000(2)
C72 0.040(3) 0.043(3) 0.030(2) 0.004(2) 0.009(2) 0.000(2)
C73 0.050(3) 0.046(3) 0.048(3) 0.000(3) 0.029(3) -0.002(3)
C74 0.038(3) 0.052(3) 0.045(3) 0.003(3) 0.015(2) 0.010(3)
C75 0.037(3) 0.045(3) 0.044(3) -0.009(2) 0.002(2) 0.006(2)
C76 0.040(3) 0.038(3) 0.047(3) -0.008(2) 0.006(2) 0.010(2)
O8 0.050(2) 0.067(3) 0.067(3) -0.005(2) 0.010(2) 0.006(2)
N9 0.056(3) 0.057(3) 0.057(3) 0.009(2) 0.031(2) 0.002(3)
N10 0.055(3) 0.054(3) 0.052(3) -0.002(2) 0.020(2) -0.001(2)
C13 0.054(4) 0.055(4) 0.051(3) -0.006(3) 0.017(3) -0.003(3)
O15 0.061(3) 0.071(3) 0.135(4) 0.031(3) 0.049(3) 0.019(2)
C17 0.084(5) 0.054(4) 0.080(5) 0.001(3) 0.043(4) 0.000(3)
C18 0.060(4) 0.076(5) 0.065(4) -0.005(3) 0.018(3) 0.006(4)
C20 0.058(4) 0.054(4) 0.091(5) 0.017(3) 0.038(4) 0.011(3)
C23 0.058(4) 0.077(5) 0.071(4) 0.024(4) 0.029(3) 0.004(3)
C24 0.084(5) 0.053(4) 0.063(4) 0.003(3) 0.006(3) -0.008(4)
O1 0.080(3) 0.057(3) 0.063(3) -0.002(2) -0.001(2) 0.012(2)
O2 0.078(3) 0.052(3) 0.085(3) -0.003(2) 0.032(2) -0.001(2)
F100 0.138(8) 0.055(8) 0.071(7) -0.003(5) -0.027(6) 0.014(6)
F102 0.094(8) 0.184(14) 0.168(11) -0.046(9) 0.004(7) -0.051(8)
F101 0.196(14) 0.091(9) 0.187(11) 0.047(9) 0.130(9) 0.010(9)
F104 0.065(8) 0.155(10) 0.080(8) 0.059(7) 0.024(6) 0.013(7)
F105 0.128(10) 0.074(8) 0.193(14) -0.001(8) 0.110(9) 0.015(7)
F103 0.115(10) 0.076(7) 0.171(12) -0.070(7) 0.082(9) -0.025(6)

loop_
_atom_type_symbol
_atom_type_scat_dispersion_real
_atom_type_scat_dispersion_imag
_atom_type_scat_Cromer_Mann_a1
_atom_type_scat_Cromer_Mann_b1
_atom_type_scat_Cromer_Mann_a2
_atom_type_scat_Cromer_Mann_b2
_atom_type_scat_Cromer_Mann_a3
_atom_type_scat_Cromer_Mann_b3
_atom_type_scat_Cromer_Mann_a4
_atom_type_scat_Cromer_Mann_b4
_atom_type_scat_Cromer_Mann_c
_atom_type_scat_source
C 0.0033 0.0016 2.3100 20.8439 1.0200 10.2075 1.5886 0.5687 0.8650 51.6512 0.2156 'International Tables Vol C 4.2.6.8 and 6.1.1.4'
H 0.0000 0.0000 0.4930 10.5109 0.3229 26.1257 0.1402 3.1424 0.0408 57.7998 0.0030 'International Tables Vol C 4.2.6.8 and 6.1.1.4'
N 0.0061 0.0033 12.2126 0.0057 3.1322 9.8933 2.0125 28.9975 1.1663 0.5826 -11.5290 'International Tables Vol C 4.2.6.8 and 6.1.1.4'
O 0.0106 0.0060 3.0485 13.2771 2.2868 5.7011 1.5463 0.3239 0.8670 32.9089 0.2508 'International Tables Vol C 4.2.6.8 and 6.1.1.4'
Cl 0.1484 0.1585 11.4604 0.0104 7.1964 1.1662 6.2556 18.5194 1.6455 47.7784 -9.5574 'International Tables Vol C 4.2.6.8 and 6.1.1.4'
P 0.1023 0.0942 6.4345 1.9067 4.1791 27.1570 1.7800 0.5260 1.4908 68.1645 1.1149 'International Tables Vol C 4.2.6.8 and 6.1.1.4'
F 0.0171 0.0103 3.5392 10.2825 2.6412 4.2944 1.5170 0.2615 1.0243 26.1476 0.2776 'International Tables Vol C 4.2.6.8 and 6.1.1.4'

loop_
_geom_angle_atom_site_label_1
_geom_angle_atom_site_label_2
_geom_angle_atom_site_label_3
_geom_angle
_geom_angle_publ_flag
F2 P1 F3 89.94(18) yes
F2 P1 F4 179.0(2) yes
F3 P1 F4 89.71(17) yes
F2 P1 F5 90.3(2) yes
F3 P1 F5 89.6(2) yes
F4 P1 F5 88.7(2) yes
F2 P1 F6 90.7(2) yes
F3 P1 F6 90.3(2) yes
F4 P1 F6 90.3(2) yes
F5 P1 F6 179.0(2) yes
F2 P1 F7 91.53(19) yes
F3 P1 F7 178.40(19) yes
F4 P1 F7 88.80(17) yes
F5 P1 F7 89.7(2) yes
F6 P1 F7 90.3(2) yes
F9 P8 F10 89.99(17) yes
F9 P8 F11 179.09(19) yes
F10 P8 F11 90.84(18) yes
F9 P8 F12 89.29(18) yes
F10 P8 F12 179.3(2) yes
F11 P8 F12 89.88(19) yes
F9 P8 F13 89.54(18) yes
F10 P8 F13 90.15(19) yes
F11 P8 F13 90.86(19) yes
F12 P8 F13 90.1(2) yes
F9 P8 F14 89.56(18) yes
F10 P8 F14 90.29(18) yes
F11 P8 F14 90.04(19) yes
F12 P8 F14 89.50(19) yes
F13 P8 F14 179.00(19) yes
F16 P15 F17 90.9(2) yes
F16 P15 F18 178.8(2) yes
F17 P15 F18 89.0(2) yes
F16 P15 F19 89.4(2) yes
F17 P15 F19 88.6(2) yes
F18 P15 F19 91.9(2) yes
F16 P15 F20 89.92(18) yes
F17 P15 F20 90.1(2) yes
F18 P15 F20 88.8(2) yes
F19 P15 F20 178.5(3) yes
F16 P15 F21 89.1(2) yes
F17 P15 F21 178.9(3) yes
F18 P15 F21 91.0(2) yes
F19 P15 F21 90.2(3) yes
F20 P15 F21 91.1(3) yes
F23 P22 F24 179.993 yes
F23 P22 F25 90.000 yes
F24 P22 F25 90.000 yes
F23 P22 F26 90.000 yes
F24 P22 F26 90.000 yes
F25 P22 F26 179.993 yes
F23 P22 F27 90.000 yes
F24 P22 F27 90.000 yes
F25 P22 F27 90.000 yes
F26 P22 F27 90.000 yes
F23 P22 F28 90.000 yes
F24 P22 F28 90.000 yes
F25 P22 F28 90.000 yes
F26 P22 F28 90.000 yes
F27 P22 F28 179.993 yes
C30 N29 C66 126.7(4) yes
C30 N29 C68 124.9(4) yes
C66 N29 C68 108.4(4) yes
N29 C30 C31 119.3(4) yes
N29 C30 C76 119.3(4) yes
C31 C30 C76 121.2(4) yes
C30 C31 C32 119.0(4) yes
C30 C31 H311 120.0 no
C32 C31 H311 121.0 no
C31 C32 C33 119.8(4) yes
C31 C32 H321 120.7 no
C33 C32 H321 119.5 no
C32 C33 N34 119.5(4) yes
C32 C33 C75 121.1(4) yes
N34 C33 C75 119.4(4) yes
C33 N34 C35 126.5(4) yes
C33 N34 C38 124.8(4) yes
C35 N34 C38 108.6(4) yes
N34 C35 N36 107.8(4) yes
N34 C35 H351 126.6 no
N36 C35 H351 125.6 no
C35 N36 C37 109.6(4) yes
C35 N36 C39 126.7(4) yes
C37 N36 C39 123.5(4) yes
N36 C37 C38 107.3(4) yes
N36 C37 H371 125.0 no
C38 C37 H371 127.7 no
N34 C38 C37 106.7(4) yes
N34 C38 H381 126.1 no
C37 C38 H381 127.2 no
N36 C39 C40 113.1(4) yes
N36 C39 H391 107.1 no
C40 C39 H391 108.7 no
N36 C39 H392 108.7 no
C40 C39 H392 110.1 no
H391 C39 H392 109.0 no
C39 C40 C41 119.9(5) yes
C39 C40 C74 121.0(5) yes
C41 C40 C74 119.1(5) yes
C40 C41 C42 120.6(5) yes
C40 C41 H411 119.9 no
C42 C41 H411 119.5 no
C41 C42 C43 120.9(5) yes
C41 C42 H421 119.7 no
C43 C42 H421 119.4 no
C42 C43 C44 120.5(5) yes
C42 C43 C73 118.4(4) yes
C44 C43 C73 121.0(5) yes
C43 C44 N45 113.1(4) yes
C43 C44 H441 108.4 no
N45 C44 H441 106.7 no
C43 C44 H442 110.1 no
N45 C44 H442 108.7 no
H441 C44 H442 109.7 no
C44 N45 C46 127.1(4) yes
C44 N45 C72 123.4(4) yes
C46 N45 C72 109.6(4) yes
N45 C46 N47 107.9(4) yes
N45 C46 H461 125.1 no
N47 C46 H461 127.0 no
C46 N47 C48 127.5(4) yes
C46 N47 C71 108.4(4) yes
C48 N47 C71 124.1(4) yes
N47 C48 C49 118.8(4) yes
N47 C48 C70 119.3(4) yes
C49 C48 C70 121.9(4) yes
C48 C49 C50 119.1(4) yes
C48 C49 H491 120.6 no
C50 C49 H491 120.3 no
C49 C50 C51 119.4(4) yes
C49 C50 H501 121.4 no
C51 C50 H501 119.1 no
C50 C51 N52 119.4(4) yes
C50 C51 C69 121.3(4) yes
N52 C51 C69 119.3(4) yes
C51 N52 C53 126.0(4) yes
C51 N52 C56 126.1(4) yes
C53 N52 C56 107.7(4) yes
N52 C53 N54 108.2(4) yes
N52 C53 H531 126.4 no
N54 C53 H531 125.4 no
C53 N54 C55 109.3(4) yes
C53 N54 C57 125.9(4) yes
C55 N54 C57 124.6(4) yes
N54 C55 C56 107.0(4) yes
N54 C55 H551 125.8 no
C56 C55 H551 127.2 no
N52 C56 C55 107.7(4) yes
N52 C56 H561 124.2 no
C55 C56 H561 128.1 no
N54 C57 C58 112.6(4) yes
N54 C57 H572 108.2 no
C58 C57 H572 109.5 no
N54 C57 H571 107.6 no
C58 C57 H571 109.5 no
H572 C57 H571 109.4 no
C57 C58 C59 119.8(4) yes
C57 C58 C63 121.4(5) yes
C59 C58 C63 118.8(4) yes
C58 C59 C60 120.6(4) yes
C58 C59 H591 119.9 no
C60 C59 H591 119.5 no
C59 C60 C61 120.4(4) yes
C59 C60 H601 120.5 no
C61 C60 H601 119.1 no
C60 C61 C62 118.9(4) yes
C60 C61 C64 120.7(4) yes
C62 C61 C64 120.3(4) yes
C61 C62 C63 120.0(5) yes
C61 C62 H621 118.8 no
C63 C62 H621 121.2 no
C62 C63 C58 121.1(5) yes
C62 C63 H631 120.0 no
C58 C63 H631 118.9 no
C61 C64 N65 113.1(4) yes
C61 C64 H642 109.4 no
N65 C64 H642 109.1 no
C61 C64 H641 108.1 no
N65 C64 H641 106.1 no
H642 C64 H641 111.1 no
C64 N65 C66 127.4(4) yes
C64 N65 C67 123.5(4) yes
C66 N65 C67 109.0(4) yes
N29 C66 N65 108.4(4) yes
N29 C66 H661 126.8 no
N65 C66 H661 124.8 no
N65 C67 C68 107.9(4) yes
N65 C67 H671 124.5 no
C68 C67 H671 127.6 no
N29 C68 C67 106.3(4) yes
N29 C68 H681 125.7 no
C67 C68 H681 127.9 no
C51 C69 C70 119.6(4) yes
C51 C69 H691 120.2 no
C70 C69 H691 120.1 no
C69 C70 C48 118.6(4) yes
C69 C70 H701 120.6 no
C48 C70 H701 120.9 no
N47 C71 C72 106.5(4) yes
N47 C71 H711 125.6 no
C72 C71 H711 127.8 no
N45 C72 C71 107.6(4) yes
N45 C72 H721 124.8 no
C71 C72 H721 127.6 no
C43 C73 C74 120.7(5) yes
C43 C73 H731 119.2 no
C74 C73 H731 120.1 no
C73 C74 C40 120.0(5) yes
C73 C74 H741 120.9 no
C40 C74 H741 119.0 no
C33 C75 C76 118.4(4) yes
C33 C75 H751 121.5 no
C76 C75 H751 120.1 no
C75 C76 C30 120.3(5) yes
C75 C76 H761 119.0 no
C30 C76 H761 120.7 no
C17 N9 C20 119.9(5) yes
C17 N9 C23 119.7(5) yes
C20 N9 C23 120.2(5) yes
C13 N10 C18 120.0(5) yes
C13 N10 C24 120.9(5) yes
C18 N10 C24 119.0(5) yes
N10 C13 O8 125.9(6) yes
N10 C13 H131 117.0 no
O8 C13 H131 117.1 no
N9 C17 H171 107.1 no
N9 C17 H172 109.3 no
H171 C17 H172 112.0 no
N9 C17 H173 106.3 no
H171 C17 H173 110.9 no
H172 C17 H173 111.0 no
N10 C18 H182 109.2 no
N10 C18 H181 106.7 no
H182 C18 H181 111.0 no
N10 C18 H183 107.9 no
H182 C18 H183 111.2 no
H181 C18 H183 110.8 no
N9 C20 O15 123.1(6) yes
N9 C20 H201 117.8 no
O15 C20 H201 119.0 no
N9 C23 H231 108.8 no
N9 C23 H232 109.1 no
H231 C23 H232 110.0 no
N9 C23 H233 107.6 no
H231 C23 H233 110.8 no
H232 C23 H233 110.4 no
N10 C24 H241 107.6 no
N10 C24 H242 107.8 no
H241 C24 H242 113.2 no
N10 C24 H243 104.3 no
H241 C24 H243 112.3 no
H242 C24 H243 111.1 no
H11 O1 H12 105.1 no
H21 O2 H22 109.5 no

loop_
_geom_bond_atom_site_label_1
_geom_bond_atom_site_label_2
_geom_bond_distance
_geom_bond_publ_flag
P1 F2 1.585(3) yes
P1 F3 1.596(3) yes
P1 F4 1.605(3) yes
P1 F5 1.587(3) yes
P1 F6 1.573(3) yes
P1 F7 1.597(3) yes
P8 F9 1.603(3) yes
P8 F10 1.585(3) yes
P8 F11 1.597(3) yes
P8 F12 1.590(3) yes
P8 F13 1.590(3) yes
P8 F14 1.594(3) yes
P15 F16 1.602(3) yes
P15 F17 1.577(4) yes
P15 F18 1.593(3) yes
P15 F19 1.588(4) yes
P15 F20 1.573(4) yes
P15 F21 1.576(4) yes
P22 F23 1.566(4) yes
P22 F24 1.554(5) yes
P22 F25 1.594(6) yes
P22 F26 1.572(6) yes
P22 F27 1.552(5) yes
P22 F28 1.590(5) yes
N29 C30 1.440(6) yes
N29 C66 1.336(6) yes
N29 C68 1.390(6) yes
C30 C31 1.377(6) yes
C30 C76 1.374(6) yes
C31 C32 1.383(6) yes
C31 H311 0.943 no
C32 C33 1.379(6) yes
C32 H321 0.930 no
C33 N34 1.435(6) yes
C33 C75 1.389(7) yes
N34 C35 1.338(6) yes
N34 C38 1.399(6) yes
C35 N36 1.324(6) yes
C35 H351 0.922 no
N36 C37 1.381(6) yes
N36 C39 1.482(6) yes
C37 C38 1.337(6) yes
C37 H371 0.951 no
C38 H381 0.944 no
C39 C40 1.495(6) yes
C39 H391 0.980 no
C39 H392 0.978 no
C40 C41 1.393(7) yes
C40 C74 1.382(7) yes
C41 C42 1.372(7) yes
C41 H411 0.939 no
C42 C43 1.383(7) yes
C42 H421 0.939 no
C43 C44 1.490(7) yes
C43 C73 1.397(7) yes
C44 N45 1.488(6) yes
C44 H441 0.976 no
C44 H442 0.978 no
N45 C46 1.320(6) yes
N45 C72 1.367(6) yes
C46 N47 1.340(6) yes
C46 H461 0.943 no
N47 C48 1.441(6) yes
N47 C71 1.390(6) yes
C48 C49 1.383(6) yes
C48 C70 1.384(6) yes
C49 C50 1.382(7) yes
C49 H491 0.941 no
C50 C51 1.383(6) yes
C50 H501 0.930 no
C51 N52 1.428(6) yes
C51 C69 1.381(7) yes
N52 C53 1.345(6) yes
N52 C56 1.393(6) yes
C53 N54 1.323(6) yes
C53 H531 0.925 no
N54 C55 1.383(6) yes
N54 C57 1.476(6) yes
C55 C56 1.334(7) yes
C55 H551 0.951 no
C56 H561 0.939 no
C57 C58 1.498(6) yes
C57 H572 0.981 no
C57 H571 0.976 no
C58 C59 1.393(7) yes
C58 C63 1.376(7) yes
C59 C60 1.381(7) yes
C59 H591 0.938 no
C60 C61 1.381(7) yes
C60 H601 0.933 no
C61 C62 1.402(7) yes
C61 C64 1.505(6) yes
C62 C63 1.378(7) yes
C62 H621 0.938 no
C63 H631 0.950 no
C64 N65 1.486(6) yes
C64 H642 0.975 no
C64 H641 0.981 no
N65 C66 1.315(6) yes
N65 C67 1.371(6) yes
C66 H661 0.949 no
C67 C68 1.339(7) yes
C67 H671 0.935 no
C68 H681 0.938 no
C69 C70 1.391(7) yes
C69 H691 0.941 no
C70 H701 0.933 no
C71 C72 1.343(7) yes
C71 H711 0.946 no
C72 H721 0.943 no
C73 C74 1.386(7) yes
C73 H731 0.945 no
C74 H741 0.931 no
C75 C76 1.383(7) yes
C75 H751 0.937 no
C76 H761 0.925 no
O8 C13 1.235(7) yes
N9 C17 1.433(8) yes
N9 C20 1.341(8) yes
N9 C23 1.424(7) yes
N10 C13 1.325(7) yes
N10 C18 1.442(7) yes
N10 C24 1.422(8) yes
C13 H131 0.977 no
O15 C20 1.244(7) yes
C17 H171 0.989 no
C17 H172 0.976 no
C17 H173 0.974 no
C18 H182 0.982 no
C18 H181 0.984 no
C18 H183 0.987 no
C20 H201 0.973 no
C23 H231 0.968 no
C23 H232 0.966 no
C23 H233 0.983 no
C24 H241 0.971 no
C24 H242 0.975 no
C24 H243 0.991 no
O1 H11 0.820 no
O1 H12 0.850 no
O2 H21 0.820 no
O2 H22 0.820 no

loop_
_geom_hbond_atom_site_label_D
_geom_hbond_atom_site_label_H
_geom_hbond_atom_site_label_A
_geom_hbond_site_symmetry_A
_geom_hbond_angle_DHA
_geom_hbond_distance_DH
_geom_hbond_distance_HA
_geom_hbond_distance_DA
_geom_hbond_publ_flag
C35 H351 O2 2_666 159 0.92 2.31 3.187(7) yes
C46 H461 O2 2_666 165 0.94 2.54 3.463(7) yes
C53 H531 O1 2_666 145 0.92 2.58 3.382(7) yes
C66 H661 O1 2_666 170 0.95 2.31 3.253(7) yes
C70 H701 O15 2_666 153 0.93 2.31 3.171(7) yes
C24 H243 O2 . 168 0.99 2.40 3.377(7) yes
O1 H11 O8 . 138 0.82 2.11 2.773(7) yes
O2 H21 O8 . 152 0.82 2.18 2.933(7) yes
O2 H22 O15 . 177 0.82 1.88 2.696(7) yes
